data_1554104
loop_
_publ_author_name
'Ivanova, Lena V.'
'Wang, Denan'
'Lindeman, Sergey'
'Ivanov, Maxim V.'
'Rathore, Rajendra'

_publ_section_title
;
 Probing Charge Delocalization in Solid State Polychromophoric Cation
 Radicals Using X-ray Crystallography and DFT Calculations
;
_journal_issue 17
_journal_name_full 'The Journal of Physical Chemistry C'
_journal_page_first 9339
_journal_paper_doi 10.1021/acs.jpcc.8b02184
_journal_volume 122
_journal_year 2018
_chemical_formula_sum 'C26.77 H27.55 Cl7.55 O4 Sb'
_chemical_formula_weight 802.66
_space_group_IT_number 14
_space_group_name_Hall '-P 2yn'
_space_group_name_H-M_alt 'P 1 21/n 1'
_symmetry_cell_setting monoclinic
_symmetry_space_group_name_H-M 'P 1 21/n 1'
_atom_sites_solution_hydrogens geom
_atom_sites_solution_primary direct
_atom_sites_solution_secondary difmap
_audit_creation_method SHELXL-97
_cell_angle_alpha 90.00
_cell_angle_beta 110.194(2)
_cell_angle_gamma 90.00
_cell_formula_units_Z 12
_cell_length_a 24.449(4)
_cell_length_b 15.410(2)
_cell_length_c 26.186(4)
_cell_measurement_reflns_used 5677
_cell_measurement_temperature 100(2)
_cell_measurement_theta_max 22
_cell_measurement_theta_min 3
_cell_volume 9259(2)
_computing_cell_refinement 'SAINT v7.60A (Bruker, 2009)'
_computing_data_collection 'APEX2-2009.5-1 (Bruker, 2009)'
_computing_data_reduction 'SADABS-2008/1 (Bruker, 2008)'
_computing_molecular_graphics 'XP v5.1 (Bruker, 1998)'
_computing_publication_material 'XCIF-2008/2 (Bruker, 2008)'
_computing_structure_refinement 'SHELXL-2008/4(Bruker, 2008)'
_computing_structure_solution 'XS/SHELXTL-2008/4 (Bruker, 2008)'
_diffrn_ambient_temperature 100(2)
_diffrn_measured_fraction_theta_full 0.995
_diffrn_measured_fraction_theta_max 0.945
_diffrn_measurement_device_type 'Bruker APEX2 CCD detector'
_diffrn_measurement_method '\w scans'
_diffrn_radiation_monochromator graphite
_diffrn_radiation_source 'fine-focus sealed tube'
_diffrn_radiation_type MoK\a
_diffrn_radiation_wavelength 0.71073
_diffrn_reflns_av_R_equivalents 0.1625
_diffrn_reflns_av_sigmaI/netI 0.1650
_diffrn_reflns_limit_h_max 33
_diffrn_reflns_limit_h_min -36
_diffrn_reflns_limit_k_max 23
_diffrn_reflns_limit_k_min 0
_diffrn_reflns_limit_l_max 39
_diffrn_reflns_limit_l_min 0
_diffrn_reflns_number 152832
_diffrn_reflns_theta_full 30.00
_diffrn_reflns_theta_max 32.15
_diffrn_reflns_theta_min 1.41
_exptl_absorpt_coefficient_mu 1.580
_exptl_absorpt_correction_T_max 0.9223
_exptl_absorpt_correction_T_min 0.6859
_exptl_absorpt_correction_type numerical
_exptl_absorpt_process_details
;
 Numerical (based on real shape of the crystal) absorption
 correction followed by:
 SADABS. Program for empirical absorption correction of
 area-detector data. University of Goetingen. Germany. 
 Sheldrick, G. M. 1996
;
_exptl_crystal_colour black
_exptl_crystal_density_diffrn 1.727
_exptl_crystal_density_method 'not measured'
_exptl_crystal_description plate
_exptl_crystal_F_000 4794
_exptl_crystal_size_max 0.26
_exptl_crystal_size_mid 0.15
_exptl_crystal_size_min 0.05
_refine_diff_density_max 2.096
_refine_diff_density_min -1.218
_refine_diff_density_rms 0.182
_refine_ls_extinction_method none
_refine_ls_goodness_of_fit_ref 1.016
_refine_ls_hydrogen_treatment constr
_refine_ls_matrix_type full
_refine_ls_number_parameters 1190
_refine_ls_number_reflns 30764
_refine_ls_number_restraints 24
_refine_ls_restrained_S_all 1.015
_refine_ls_R_factor_all 0.1848
_refine_ls_R_factor_gt 0.0724
_refine_ls_shift/su_max 0.001
_refine_ls_shift/su_mean 0.000
_refine_ls_structure_factor_coef Fsqd
_refine_ls_weighting_details 'calc w=1/[\s^2^(Fo^2^)+(0.0666P)^2^+3.0475P] where P=(Fo^2^+2Fc^2^)/3'
_refine_ls_weighting_scheme calc
_refine_ls_wR_factor_gt 0.1442
_refine_ls_wR_factor_ref 0.1879
_reflns_number_gt 14314
_reflns_number_total 30764
_reflns_threshold_expression >2sigma(I)
_cod_data_source_file jp8b02184_si_004.cif
_cod_data_source_block raj17na
_cod_original_sg_symbol_H-M 'P 21/n'
_cod_database_code 1554104

loop_
_symmetry_equiv_pos_as_xyz
'x, y, z'
'-x+1/2, y+1/2, -z+1/2'
'-x, -y, -z'
'x-1/2, -y-1/2, z-1/2'

loop_
_atom_site_label
_atom_site_type_symbol
_atom_site_fract_x
_atom_site_fract_y
_atom_site_fract_z
_atom_site_U_iso_or_equiv
_atom_site_adp_type
_atom_site_occupancy
_atom_site_symmetry_multiplicity
_atom_site_calc_flag
_atom_site_refinement_flags
_atom_site_disorder_assembly
_atom_site_disorder_group
Sb1 Sb 0.255174(17) 0.77959(3) 0.249534(16) 0.01851(9) Uani 1 1 d . . .
Cl1 Cl 0.21930(7) 0.67746(10) 0.17795(6) 0.0246(3) Uani 1 1 d . . .
Cl2 Cl 0.15939(6) 0.80301(10) 0.24750(6) 0.0240(3) Uani 1 1 d . . .
Cl3 Cl 0.26671(7) 0.66749(10) 0.31436(6) 0.0245(3) Uani 1 1 d . . .
Cl4 Cl 0.29122(7) 0.88159(10) 0.32103(6) 0.0281(3) Uani 1 1 d . . .
Cl5 Cl 0.35179(7) 0.75461(10) 0.25231(6) 0.0256(3) Uani 1 1 d . . .
Cl6 Cl 0.24403(7) 0.89027(10) 0.18446(6) 0.0288(4) Uani 1 1 d . . .
Sb2 Sb 0.958558(18) 0.81181(3) 0.253484(17) 0.02433(10) Uani 1 1 d . . .
Cl7 Cl 1.03182(7) 0.91993(11) 0.27700(7) 0.0355(4) Uani 1 1 d . . .
Cl8 Cl 0.97626(8) 0.78921(12) 0.34744(7) 0.0350(4) Uani 1 1 d . . .
Cl9 Cl 1.02914(7) 0.70658(11) 0.25476(7) 0.0339(4) Uani 1 1 d . . .
Cl10 Cl 0.88829(7) 0.91731(13) 0.25192(7) 0.0375(4) Uani 1 1 d . . .
Cl11 Cl 0.94113(8) 0.83974(14) 0.16041(7) 0.0412(5) Uani 1 1 d . . .
Cl12 Cl 0.88619(8) 0.70452(14) 0.23050(9) 0.0501(5) Uani 1 1 d . . .
Sb3 Sb 0.66396(10) 0.84484(12) 0.26282(9) 0.0283(3) Uani 0.678(4) 1 d PD A 1
Cl13 Cl 0.6759(3) 0.7520(5) 0.3371(2) 0.0324(12) Uani 0.678(4) 1 d PD A 1
Cl14 Cl 0.75944(18) 0.8180(3) 0.2669(2) 0.0388(10) Uani 0.678(4) 1 d PD A 1
Cl15 Cl 0.5670(3) 0.8703(5) 0.2587(4) 0.0365(13) Uani 0.678(4) 1 d PD A 1
Cl16 Cl 0.6305(2) 0.7253(2) 0.20284(18) 0.0372(9) Uani 0.678(4) 1 d PD A 1
Cl17 Cl 0.6962(4) 0.9624(6) 0.3243(3) 0.0513(15) Uani 0.678(4) 1 d PD A 1
Cl18 Cl 0.6480(2) 0.9370(2) 0.18737(17) 0.0421(9) Uani 0.678(4) 1 d PD A 1
Sb3A Sb 0.6655(2) 0.8760(3) 0.26688(19) 0.0339(8) Uani 0.322(4) 1 d PD A 2
Cl23 Cl 0.6795(9) 0.7681(12) 0.3337(7) 0.054(5) Uani 0.322(4) 1 d PD A 2
Cl24 Cl 0.7607(4) 0.8583(6) 0.2665(4) 0.037(2) Uani 0.322(4) 1 d PD A 2
Cl25 Cl 0.5700(5) 0.8958(11) 0.2676(8) 0.051(4) Uani 0.322(4) 1 d PD A 2
Cl26 Cl 0.6306(4) 0.7696(8) 0.1995(4) 0.063(3) Uani 0.322(4) 1 d PD A 2
Cl27 Cl 0.7024(8) 0.9792(9) 0.3373(6) 0.044(3) Uani 0.322(4) 1 d PD A 2
Cl28 Cl 0.6506(4) 0.9830(9) 0.1996(4) 0.085(4) Uani 0.322(4) 1 d PD A 2
O1 O 0.1004(2) 1.0022(3) 0.57430(19) 0.0324(11) Uani 1 1 d . . .
O2 O 0.05876(19) 1.0270(3) 0.47220(19) 0.0291(10) Uani 1 1 d . . .
O3 O 0.06860(19) 0.4785(3) 0.50342(17) 0.0258(10) Uani 1 1 d . . .
O4 O 0.03501(18) 0.5153(3) 0.40292(17) 0.0234(9) Uani 1 1 d . . .
C1 C 0.1691(2) 0.7707(4) 0.4416(2) 0.0189(12) Uani 1 1 d . . .
C2 C 0.2030(2) 0.7343(4) 0.5477(2) 0.0190(12) Uani 1 1 d . . .
C3 C 0.1508(3) 0.7909(4) 0.3813(2) 0.0215(13) Uani 1 1 d . . .
H3A H 0.1082 0.7917 0.3654 0.032 Uiso 1 1 calc R . .
H3B H 0.1662 0.7463 0.3632 0.032 Uiso 1 1 calc R . .
H3C H 0.1662 0.8478 0.3763 0.032 Uiso 1 1 calc R . .
C4 C 0.2224(3) 0.7139(4) 0.6079(2) 0.0259(14) Uani 1 1 d . . .
H4A H 0.2468 0.7613 0.6286 0.039 Uiso 1 1 calc R . .
H4B H 0.2449 0.6598 0.6152 0.039 Uiso 1 1 calc R . .
H4C H 0.1882 0.7074 0.6188 0.039 Uiso 1 1 calc R . .
C11 C 0.1484(2) 0.8357(4) 0.4749(2) 0.0191(12) Uani 1 1 d . . .
C12 C 0.1674(2) 0.8184(4) 0.5309(2) 0.0193(12) Uani 1 1 d . . .
C13 C 0.1523(3) 0.8721(4) 0.5660(3) 0.0239(13) Uani 1 1 d . . .
H13A H 0.1660 0.8610 0.6040 0.029 Uiso 1 1 calc R . .
C14 C 0.1166(3) 0.9426(4) 0.5445(3) 0.0229(13) Uani 1 1 d . . .
C15 C 0.0944(3) 0.9584(4) 0.4872(3) 0.0231(13) Uani 1 1 d . . .
C16 C 0.1107(2) 0.9046(4) 0.4528(3) 0.0202(12) Uani 1 1 d . . .
H16A H 0.0965 0.9145 0.4147 0.024 Uiso 1 1 calc R . .
C17 C 0.1237(4) 0.9957(5) 0.6317(3) 0.044(2) Uani 1 1 d . . .
H17A H 0.1092 1.0438 0.6480 0.066 Uiso 1 1 calc R . .
H17B H 0.1663 0.9982 0.6438 0.066 Uiso 1 1 calc R . .
H17C H 0.1117 0.9405 0.6432 0.066 Uiso 1 1 calc R . .
C18 C 0.0312(3) 1.0439(4) 0.4155(3) 0.0338(16) Uani 1 1 d . . .
H18A H 0.0033 1.0916 0.4104 0.051 Uiso 1 1 calc R . .
H18B H 0.0106 0.9917 0.3974 0.051 Uiso 1 1 calc R . .
H18C H 0.0608 1.0599 0.3997 0.051 Uiso 1 1 calc R . .
C21 C 0.1425(2) 0.6884(4) 0.4547(2) 0.0170(12) Uani 1 1 d . . .
C22 C 0.1606(2) 0.6683(4) 0.5112(2) 0.0180(12) Uani 1 1 d . . .
C23 C 0.1372(2) 0.5980(4) 0.5293(2) 0.0185(12) Uani 1 1 d . . .
H23A H 0.1498 0.5847 0.5670 0.022 Uiso 1 1 calc R . .
C24 C 0.0955(3) 0.5474(4) 0.4924(3) 0.0217(13) Uani 1 1 d . . .
C25 C 0.0768(2) 0.5675(4) 0.4352(2) 0.0201(12) Uani 1 1 d . . .
C26 C 0.1001(3) 0.6382(4) 0.4171(2) 0.0189(12) Uani 1 1 d . . .
H26A H 0.0873 0.6522 0.3795 0.023 Uiso 1 1 calc R . .
C27 C 0.0782(3) 0.4615(4) 0.5597(2) 0.0278(14) Uani 1 1 d . . .
H27A H 0.0564 0.4097 0.5629 0.042 Uiso 1 1 calc R . .
H27B H 0.0650 0.5114 0.5757 0.042 Uiso 1 1 calc R . .
H27C H 0.1199 0.4520 0.5792 0.042 Uiso 1 1 calc R . .
C28 C 0.0043(3) 0.5426(4) 0.3474(3) 0.0287(15) Uani 1 1 d . . .
H28A H -0.0289 0.5037 0.3306 0.043 Uiso 1 1 calc R . .
H28B H 0.0308 0.5403 0.3266 0.043 Uiso 1 1 calc R . .
H28C H -0.0099 0.6020 0.3473 0.043 Uiso 1 1 calc R . .
C31 C 0.2354(2) 0.7626(4) 0.4702(2) 0.0184(12) Uani 1 1 d . . .
C32 C 0.2528(2) 0.7420(4) 0.5252(2) 0.0187(12) Uani 1 1 d . . .
C33 C 0.3112(3) 0.7293(4) 0.5550(3) 0.0231(13) Uani 1 1 d . . .
H33A H 0.3233 0.7148 0.5926 0.028 Uiso 1 1 calc R . .
C34 C 0.3517(3) 0.7379(4) 0.5293(3) 0.0231(13) Uani 1 1 d . . .
H34A H 0.3917 0.7274 0.5492 0.028 Uiso 1 1 calc R . .
C35 C 0.3348(3) 0.7616(4) 0.4749(3) 0.0245(14) Uani 1 1 d . . .
H35A H 0.3634 0.7697 0.4583 0.029 Uiso 1 1 calc R . .
C36 C 0.2760(3) 0.7737(4) 0.4446(3) 0.0226(13) Uani 1 1 d . . .
H36A H 0.2640 0.7891 0.4072 0.027 Uiso 1 1 calc R . .
O1A O 0.23879(19) 1.0327(3) 0.02227(17) 0.0265(10) Uani 1 1 d . . .
O2A O 0.22056(19) 0.9979(3) -0.07643(18) 0.0311(11) Uani 1 1 d . . .
O3A O 0.29689(18) 0.5195(3) 0.12521(18) 0.0259(10) Uani 1 1 d . . .
O4A O 0.24939(18) 0.4872(3) 0.02466(18) 0.0254(10) Uani 1 1 d . . .
C1A C 0.3518(3) 0.7388(4) -0.0219(2) 0.0209(13) Uani 1 1 d . . .
C2A C 0.3839(2) 0.7905(4) 0.0819(2) 0.0201(12) Uani 1 1 d . . .
C3A C 0.3345(3) 0.7088(4) -0.0806(3) 0.0270(14) Uani 1 1 d . . .
H3AA H 0.3515 0.6516 -0.0818 0.041 Uiso 1 1 calc R . .
H3AB H 0.3488 0.7505 -0.1013 0.041 Uiso 1 1 calc R . .
H3AC H 0.2919 0.7051 -0.0965 0.041 Uiso 1 1 calc R . .
C4A C 0.4021(3) 0.8224(4) 0.1406(2) 0.0231(13) Uani 1 1 d . . .
H4AA H 0.3675 0.8288 0.1510 0.035 Uiso 1 1 calc R . .
H4AB H 0.4218 0.8786 0.1437 0.035 Uiso 1 1 calc R . .
H4AC H 0.4287 0.7803 0.1647 0.035 Uiso 1 1 calc R . .
C11A C 0.3233(3) 0.8243(4) -0.0136(2) 0.0206(13) Uani 1 1 d . . .
C12A C 0.3391(3) 0.8507(4) 0.0417(2) 0.0207(13) Uani 1 1 d . . .
C13A C 0.3117(2) 0.9192(4) 0.0558(2) 0.0211(13) Uani 1 1 d . . .
H13B H 0.3210 0.9351 0.0929 0.025 Uiso 1 1 calc R . .
C14A C 0.2700(3) 0.9652(4) 0.0150(2) 0.0202(12) Uani 1 1 d . . .
C15A C 0.2579(3) 0.9441(4) -0.0414(2) 0.0229(13) Uani 1 1 d . . .
C16A C 0.2843(2) 0.8718(4) -0.0545(2) 0.0220(13) Uani 1 1 d . . .
H16B H 0.2754 0.8553 -0.0914 0.026 Uiso 1 1 calc R . .
C17A C 0.2418(3) 1.0514(4) 0.0771(3) 0.0272(14) Uani 1 1 d . . .
H17D H 0.2142 1.0979 0.0765 0.041 Uiso 1 1 calc R . .
H17E H 0.2814 1.0699 0.0987 0.041 Uiso 1 1 calc R . .
H17F H 0.2318 0.9992 0.0933 0.041 Uiso 1 1 calc R . .
C18A C 0.2084(3) 0.9825(5) -0.1335(3) 0.0380(18) Uani 1 1 d . . .
H18D H 0.1826 1.0280 -0.1548 0.057 Uiso 1 1 calc R . .
H18E H 0.1895 0.9259 -0.1435 0.057 Uiso 1 1 calc R . .
H18F H 0.2450 0.9830 -0.1411 0.057 Uiso 1 1 calc R . .
C21A C 0.3332(2) 0.6788(4) 0.0152(3) 0.0223(13) Uani 1 1 d . . .
C22A C 0.3519(2) 0.7044(4) 0.0704(2) 0.0197(12) Uani 1 1 d . . .
C23A C 0.3400(2) 0.6535(4) 0.1088(3) 0.0209(13) Uani 1 1 d . . .
H23B H 0.3537 0.6702 0.1460 0.025 Uiso 1 1 calc R . .
C24A C 0.3077(2) 0.5778(4) 0.0926(3) 0.0222(13) Uani 1 1 d . . .
C25A C 0.2838(3) 0.5567(4) 0.0358(3) 0.0224(13) Uani 1 1 d . . .
C26A C 0.2979(2) 0.6055(4) -0.0016(3) 0.0227(13) Uani 1 1 d . . .
H26B H 0.2836 0.5895 -0.0389 0.027 Uiso 1 1 calc R . .
C27A C 0.3285(3) 0.5277(4) 0.1825(3) 0.0292(15) Uani 1 1 d . . .
H27D H 0.3223 0.4757 0.2013 0.044 Uiso 1 1 calc R . .
H27E H 0.3146 0.5789 0.1966 0.044 Uiso 1 1 calc R . .
H27F H 0.3702 0.5341 0.1886 0.044 Uiso 1 1 calc R . .
C28A C 0.2176(3) 0.4691(4) -0.0320(3) 0.0291(15) Uani 1 1 d . . .
H28D H 0.1938 0.4169 -0.0349 0.044 Uiso 1 1 calc R . .
H28E H 0.2451 0.4597 -0.0511 0.044 Uiso 1 1 calc R . .
H28F H 0.1923 0.5184 -0.0483 0.044 Uiso 1 1 calc R . .
C31A C 0.4176(2) 0.7521(4) 0.0068(3) 0.0218(13) Uani 1 1 d . . .
C32A C 0.4344(2) 0.7806(4) 0.0598(2) 0.0176(12) Uani 1 1 d . . .
C33A C 0.4923(3) 0.7942(4) 0.0898(3) 0.0223(13) Uani 1 1 d . . .
H33B H 0.5035 0.8135 0.1265 0.027 Uiso 1 1 calc R . .
C34A C 0.5339(3) 0.7796(4) 0.0659(3) 0.0232(13) Uani 1 1 d . . .
H34B H 0.5739 0.7895 0.0862 0.028 Uiso 1 1 calc R . .
C35A C 0.5174(3) 0.7505(4) 0.0122(3) 0.0258(14) Uani 1 1 d . . .
H35B H 0.5460 0.7404 -0.0041 0.031 Uiso 1 1 calc R . .
C36A C 0.4593(3) 0.7363(4) -0.0170(3) 0.0224(13) Uani 1 1 d . . .
H36B H 0.4478 0.7157 -0.0534 0.027 Uiso 1 1 calc R . .
O1B O -0.10235(18) 1.0159(3) -0.02260(17) 0.0243(10) Uani 1 1 d . . .
O2B O -0.11540(18) 0.9803(3) -0.12124(17) 0.0243(10) Uani 1 1 d . . .
O3B O -0.07416(18) 0.5322(3) 0.08815(17) 0.0247(9) Uani 1 1 d . . .
O4B O -0.10910(18) 0.4794(3) -0.00984(17) 0.0248(10) Uani 1 1 d . . .
C1B C 0.0058(3) 0.7117(4) -0.0606(2) 0.0195(12) Uani 1 1 d . . .
C2B C 0.0390(2) 0.7706(4) 0.0420(2) 0.0168(12) Uani 1 1 d . . .
C3B C -0.0130(3) 0.6783(4) -0.1186(2) 0.0215(13) Uani 1 1 d . . .
H3BA H -0.0553 0.6690 -0.1323 0.032 Uiso 1 1 calc R . .
H3BB H 0.0069 0.6233 -0.1194 0.032 Uiso 1 1 calc R . .
H3BC H -0.0028 0.7210 -0.1416 0.032 Uiso 1 1 calc R . .
C4B C 0.0586(3) 0.8039(4) 0.0998(2) 0.0223(13) Uani 1 1 d . . .
H4BA H 0.0797 0.8586 0.1022 0.033 Uiso 1 1 calc R . .
H4BB H 0.0843 0.7610 0.1241 0.033 Uiso 1 1 calc R . .
H4BC H 0.0245 0.8136 0.1106 0.033 Uiso 1 1 calc R . .
C11B C -0.0213(2) 0.7987(4) -0.0545(2) 0.0182(12) Uani 1 1 d . . .
C12B C -0.0062(2) 0.8279(4) 0.0003(2) 0.0176(12) Uani 1 1 d . . .
C13B C -0.0331(2) 0.8997(4) 0.0125(3) 0.0214(13) Uani 1 1 d . . .
H13C H -0.0245 0.9169 0.0493 0.026 Uiso 1 1 calc R . .
C14B C -0.0725(2) 0.9465(4) -0.0290(2) 0.0201(13) Uani 1 1 d . . .
C15B C -0.0821(2) 0.9242(4) -0.0845(2) 0.0192(12) Uani 1 1 d . . .
C16B C -0.0585(2) 0.8486(4) -0.0967(2) 0.0200(12) Uani 1 1 d . . .
H16C H -0.0676 0.8309 -0.1334 0.024 Uiso 1 1 calc R . .
C17B C -0.0988(3) 1.0366(4) 0.0323(2) 0.0269(14) Uani 1 1 d . . .
H17G H -0.1243 1.0861 0.0316 0.040 Uiso 1 1 calc R . .
H17H H -0.0585 1.0514 0.0541 0.040 Uiso 1 1 calc R . .
H17I H -0.1113 0.9863 0.0484 0.040 Uiso 1 1 calc R . .
C18B C -0.1148(3) 0.9746(4) -0.1758(2) 0.0281(15) Uani 1 1 d . . .
H18G H -0.1378 1.0222 -0.1977 0.042 Uiso 1 1 calc R . .
H18H H -0.1316 0.9190 -0.1919 0.042 Uiso 1 1 calc R . .
H18I H -0.0745 0.9786 -0.1752 0.042 Uiso 1 1 calc R . .
C21B C -0.0146(2) 0.6564(4) -0.0224(2) 0.0161(11) Uani 1 1 d . . .
C22B C 0.0033(2) 0.6861(4) 0.0322(2) 0.0185(12) Uani 1 1 d . . .
C23B C -0.0150(2) 0.6454(4) 0.0704(2) 0.0200(12) Uani 1 1 d . . .
H23C H -0.0021 0.6658 0.1069 0.024 Uiso 1 1 calc R . .
C24B C -0.0519(2) 0.5758(4) 0.0557(2) 0.0207(13) Uani 1 1 d . . .
C25B C -0.0716(2) 0.5460(4) -0.0002(2) 0.0189(12) Uani 1 1 d . . .
C26B C -0.0523(2) 0.5857(4) -0.0380(2) 0.0198(12) Uani 1 1 d . . .
H26C H -0.0646 0.5651 -0.0744 0.024 Uiso 1 1 calc R . .
C27B C -0.0694(3) 0.5713(5) 0.1393(3) 0.0316(16) Uani 1 1 d . . .
H27G H -0.0899 0.5352 0.1579 0.047 Uiso 1 1 calc R . .
H27H H -0.0870 0.6293 0.1329 0.047 Uiso 1 1 calc R . .
H27I H -0.0283 0.5760 0.1621 0.047 Uiso 1 1 calc R . .
C28B C -0.1379(3) 0.4533(4) -0.0652(3) 0.0274(15) Uani 1 1 d . . .
H28G H -0.1673 0.4091 -0.0667 0.041 Uiso 1 1 calc R . .
H28H H -0.1092 0.4292 -0.0798 0.041 Uiso 1 1 calc R . .
H28I H -0.1569 0.5037 -0.0869 0.041 Uiso 1 1 calc R . .
C31B C 0.0712(3) 0.7242(4) -0.0327(2) 0.0216(13) Uani 1 1 d . . .
C32B C 0.0883(2) 0.7563(4) 0.0194(2) 0.0193(12) Uani 1 1 d . . .
C33B C 0.1461(3) 0.7740(4) 0.0480(3) 0.0239(13) Uani 1 1 d . . .
H33C H 0.1577 0.7955 0.0841 0.029 Uiso 1 1 calc R . .
C34B C 0.1869(3) 0.7601(4) 0.0233(3) 0.0267(15) Uani 1 1 d . . .
H34C H 0.2267 0.7730 0.0425 0.032 Uiso 1 1 calc R . .
C35B C 0.1705(3) 0.7278(4) -0.0286(3) 0.0275(15) Uani 1 1 d . . .
H35C H 0.1993 0.7169 -0.0446 0.033 Uiso 1 1 calc R . .
C36B C 0.1122(3) 0.7111(4) -0.0580(3) 0.0226(13) Uani 1 1 d . . .
H36C H 0.1006 0.6912 -0.0945 0.027 Uiso 1 1 calc R . .
Cl1S Cl 0.12717(10) 0.52264(17) 0.29887(9) 0.0656(7) Uani 1 1 d . . .
Cl2S Cl 0.08573(9) 0.52401(19) 0.18147(9) 0.0729(8) Uani 1 1 d . . .
C1S C 0.1413(3) 0.5529(5) 0.2408(3) 0.0334(16) Uani 1 1 d . . .
H1SA H 0.1469 0.6165 0.2412 0.040 Uiso 1 1 calc R . .
H1SB H 0.1780 0.5251 0.2413 0.040 Uiso 1 1 calc R . .
Cl3S Cl 0.5608(4) 0.5981(7) 0.3442(3) 0.049(2) Uani 0.678(4) 1 d PD A 1
Cl4S Cl 0.4702(2) 0.6571(4) 0.24841(19) 0.0458(10) Uani 0.678(4) 1 d PD A 1
C2S C 0.5430(6) 0.6241(17) 0.2762(6) 0.041(5) Uani 0.678(4) 1 d PD A 1
H2SA H 0.5494 0.5730 0.2561 0.049 Uiso 0.678(4) 1 calc PR A 1
H2SB H 0.5687 0.6714 0.2724 0.049 Uiso 0.678(4) 1 calc PR A 1
Cl3Q Cl 0.5529(11) 0.6143(17) 0.3368(8) 0.086(6) Uani 0.322(4) 1 d PD A 2
Cl4Q Cl 0.4855(7) 0.6487(9) 0.2243(6) 0.125(7) Uani 0.322(4) 1 d PD A 2
C2Q C 0.5517(13) 0.613(3) 0.2705(10) 0.040(11) Uani 0.322(4) 1 d PD A 2
H2Q1 H 0.5592 0.5531 0.2609 0.048 Uiso 0.322(4) 1 calc PR A 2
H2Q2 H 0.5834 0.6505 0.2677 0.048 Uiso 0.322(4) 1 calc PR A 2
Cl5S Cl 0.3170(3) 0.8552(4) 0.8202(2) 0.0392(17) Uani 0.322(4) 1 d P A 2
Cl6S Cl 0.2114(3) 0.9344(5) 0.7471(2) 0.053(2) Uani 0.322(4) 1 d P A 2
C3S C 0.2705(9) 0.8726(17) 0.7515(8) 0.038(6) Uani 0.322(4) 1 d P A 2
H3SA H 0.2930 0.9015 0.7313 0.045 Uiso 0.322(4) 1 calc PR A 2
H3SB H 0.2571 0.8158 0.7340 0.045 Uiso 0.322(4) 1 calc PR A 2

loop_
_atom_site_aniso_label
_atom_site_aniso_U_11
_atom_site_aniso_U_22
_atom_site_aniso_U_33
_atom_site_aniso_U_23
_atom_site_aniso_U_13
_atom_site_aniso_U_12
Sb1 0.0216(2) 0.01595(18) 0.01837(19) 0.00047(16) 0.00744(16) -0.00135(16)
Cl1 0.0285(8) 0.0218(8) 0.0231(7) -0.0050(6) 0.0087(6) -0.0012(6)
Cl2 0.0223(7) 0.0244(8) 0.0278(8) 0.0006(6) 0.0118(6) 0.0013(6)
Cl3 0.0294(8) 0.0228(8) 0.0220(7) 0.0071(6) 0.0097(6) 0.0002(6)
Cl4 0.0346(9) 0.0238(8) 0.0248(8) -0.0062(6) 0.0088(7) -0.0057(7)
Cl5 0.0233(8) 0.0292(8) 0.0254(8) 0.0005(6) 0.0097(6) -0.0020(6)
Cl6 0.0352(9) 0.0244(8) 0.0257(8) 0.0070(6) 0.0091(7) -0.0031(7)
Sb2 0.0199(2) 0.0317(2) 0.0211(2) -0.00472(18) 0.00662(17) -0.00117(17)
Cl7 0.0303(9) 0.0290(9) 0.0425(10) 0.0009(8) 0.0065(8) -0.0033(7)
Cl8 0.0437(10) 0.0377(10) 0.0242(8) 0.0035(7) 0.0124(8) 0.0083(8)
Cl9 0.0295(9) 0.0304(9) 0.0455(10) -0.0086(8) 0.0178(8) -0.0005(7)
Cl10 0.0333(9) 0.0534(12) 0.0267(9) 0.0036(8) 0.0117(7) 0.0172(8)
Cl11 0.0333(9) 0.0700(13) 0.0214(8) -0.0034(8) 0.0109(7) 0.0021(9)
Cl12 0.0346(10) 0.0587(13) 0.0632(13) -0.0225(11) 0.0247(10) -0.0221(9)
Sb3 0.0224(5) 0.0409(8) 0.0214(5) -0.0025(6) 0.0072(3) 0.0066(6)
Cl13 0.022(2) 0.052(3) 0.0189(19) 0.0036(17) 0.0016(15) 0.009(2)
Cl14 0.0249(16) 0.056(3) 0.0368(17) -0.002(2) 0.0129(13) 0.0077(19)
Cl15 0.0228(18) 0.050(3) 0.037(3) 0.002(2) 0.0100(16) 0.0110(16)
Cl16 0.0417(19) 0.0425(19) 0.0284(15) -0.0091(17) 0.0133(13) -0.0016(19)
Cl17 0.041(2) 0.070(4) 0.046(3) -0.026(2) 0.020(2) -0.006(2)
Cl18 0.0447(19) 0.047(2) 0.0377(18) 0.0051(16) 0.0178(15) 0.0078(18)
Sb3A 0.0196(9) 0.061(2) 0.0212(12) 0.0057(17) 0.0073(8) 0.0078(17)
Cl23 0.050(7) 0.056(8) 0.057(8) 0.008(5) 0.018(6) 0.000(5)
Cl24 0.018(3) 0.057(6) 0.038(4) -0.008(5) 0.014(3) -0.005(4)
Cl25 0.026(4) 0.086(13) 0.043(7) 0.008(7) 0.015(4) 0.017(5)
Cl26 0.034(4) 0.120(9) 0.037(4) -0.035(7) 0.017(3) -0.027(7)
Cl27 0.044(6) 0.041(6) 0.053(8) 0.001(5) 0.024(6) 0.008(4)
Cl28 0.036(4) 0.154(12) 0.057(7) 0.070(7) 0.006(5) 0.014(7)
O1 0.040(3) 0.027(2) 0.036(3) -0.012(2) 0.021(2) -0.004(2)
O2 0.026(2) 0.014(2) 0.048(3) -0.001(2) 0.014(2) 0.0071(18)
O3 0.031(2) 0.025(2) 0.026(2) -0.0009(19) 0.016(2) -0.0043(19)
O4 0.026(2) 0.020(2) 0.025(2) -0.0032(18) 0.0103(19) -0.0056(18)
C1 0.018(3) 0.023(3) 0.019(3) -0.002(2) 0.011(2) -0.003(2)
C2 0.015(3) 0.023(3) 0.021(3) 0.000(2) 0.008(2) -0.003(2)
C3 0.024(3) 0.021(3) 0.021(3) -0.002(2) 0.010(3) -0.006(2)
C4 0.017(3) 0.033(4) 0.025(3) 0.001(3) 0.004(3) -0.006(3)
C11 0.014(3) 0.019(3) 0.027(3) -0.001(2) 0.011(2) -0.004(2)
C12 0.014(3) 0.022(3) 0.023(3) -0.002(2) 0.007(2) -0.003(2)
C13 0.022(3) 0.028(3) 0.023(3) -0.008(3) 0.009(3) -0.008(3)
C14 0.020(3) 0.023(3) 0.031(4) -0.004(3) 0.016(3) -0.003(2)
C15 0.020(3) 0.013(3) 0.040(4) -0.005(3) 0.013(3) -0.005(2)
C16 0.017(3) 0.017(3) 0.027(3) 0.002(2) 0.008(3) -0.001(2)
C17 0.057(5) 0.038(4) 0.047(5) -0.017(4) 0.031(4) -0.005(4)
C18 0.027(4) 0.023(4) 0.047(4) 0.001(3) 0.007(3) 0.003(3)
C21 0.018(3) 0.015(3) 0.020(3) -0.001(2) 0.010(2) 0.004(2)
C22 0.017(3) 0.017(3) 0.023(3) -0.002(2) 0.011(2) 0.002(2)
C23 0.014(3) 0.020(3) 0.023(3) 0.000(2) 0.009(2) 0.002(2)
C24 0.021(3) 0.018(3) 0.031(3) 0.003(3) 0.015(3) 0.006(2)
C25 0.019(3) 0.020(3) 0.023(3) -0.005(2) 0.009(2) 0.002(2)
C26 0.026(3) 0.015(3) 0.018(3) 0.003(2) 0.010(2) 0.001(2)
C27 0.032(4) 0.034(4) 0.024(3) 0.002(3) 0.018(3) 0.000(3)
C28 0.031(4) 0.028(4) 0.030(4) -0.013(3) 0.014(3) -0.005(3)
C31 0.015(3) 0.017(3) 0.023(3) -0.005(2) 0.007(2) -0.002(2)
C32 0.015(3) 0.018(3) 0.022(3) 0.001(2) 0.005(2) -0.001(2)
C33 0.022(3) 0.020(3) 0.031(3) -0.001(3) 0.013(3) -0.002(2)
C34 0.020(3) 0.018(3) 0.030(3) -0.004(3) 0.007(3) -0.005(2)
C35 0.019(3) 0.021(3) 0.040(4) -0.005(3) 0.018(3) -0.003(2)
C36 0.024(3) 0.021(3) 0.027(3) -0.006(3) 0.014(3) -0.005(3)
O1A 0.034(3) 0.022(2) 0.028(2) 0.0053(19) 0.017(2) 0.0110(19)
O2A 0.027(2) 0.034(3) 0.030(3) 0.003(2) 0.007(2) 0.010(2)
O3A 0.026(2) 0.021(2) 0.031(2) 0.0039(19) 0.009(2) -0.0036(18)
O4A 0.021(2) 0.017(2) 0.037(3) -0.0053(19) 0.007(2) -0.0024(17)
C1A 0.020(3) 0.020(3) 0.024(3) -0.001(2) 0.010(3) 0.003(2)
C2A 0.015(3) 0.022(3) 0.023(3) 0.001(2) 0.006(2) -0.002(2)
C3A 0.023(3) 0.029(4) 0.028(3) -0.008(3) 0.008(3) -0.003(3)
C4A 0.022(3) 0.020(3) 0.027(3) 0.004(3) 0.009(3) 0.001(2)
C11A 0.020(3) 0.018(3) 0.026(3) -0.006(2) 0.010(3) -0.001(2)
C12A 0.018(3) 0.018(3) 0.029(3) 0.002(3) 0.012(3) -0.003(2)
C13A 0.019(3) 0.019(3) 0.023(3) 0.001(2) 0.005(2) -0.002(2)
C14A 0.020(3) 0.013(3) 0.030(3) 0.001(2) 0.011(3) 0.005(2)
C15A 0.020(3) 0.027(3) 0.022(3) 0.001(3) 0.008(3) 0.001(3)
C16A 0.017(3) 0.027(3) 0.020(3) -0.001(3) 0.004(2) 0.000(2)
C17A 0.035(4) 0.021(3) 0.031(4) -0.003(3) 0.018(3) 0.004(3)
C18A 0.034(4) 0.044(5) 0.024(4) 0.006(3) -0.005(3) 0.000(3)
C21A 0.013(3) 0.022(3) 0.032(3) -0.003(3) 0.007(3) 0.006(2)
C22A 0.019(3) 0.015(3) 0.025(3) -0.004(2) 0.007(2) -0.001(2)
C23A 0.017(3) 0.019(3) 0.027(3) -0.003(3) 0.008(2) -0.003(2)
C24A 0.015(3) 0.020(3) 0.032(4) -0.004(3) 0.009(3) -0.003(2)
C25A 0.017(3) 0.013(3) 0.036(4) -0.004(3) 0.009(3) 0.000(2)
C26A 0.013(3) 0.020(3) 0.036(4) -0.006(3) 0.010(3) 0.000(2)
C27A 0.030(4) 0.028(4) 0.029(4) 0.004(3) 0.009(3) 0.002(3)
C28A 0.021(3) 0.023(3) 0.042(4) -0.011(3) 0.009(3) -0.007(3)
C31A 0.016(3) 0.019(3) 0.033(4) 0.002(3) 0.013(3) 0.000(2)
C32A 0.022(3) 0.012(3) 0.023(3) -0.001(2) 0.013(2) -0.001(2)
C33A 0.022(3) 0.018(3) 0.023(3) 0.005(2) 0.004(3) 0.001(2)
C34A 0.015(3) 0.018(3) 0.035(4) 0.010(3) 0.008(3) 0.002(2)
C35A 0.024(3) 0.023(3) 0.033(4) 0.007(3) 0.013(3) 0.002(3)
C36A 0.020(3) 0.022(3) 0.029(3) 0.003(3) 0.013(3) -0.001(2)
O1B 0.026(2) 0.020(2) 0.028(2) -0.0013(18) 0.0123(19) 0.0044(18)
O2B 0.029(2) 0.016(2) 0.026(2) 0.0018(18) 0.0085(19) 0.0070(18)
O3B 0.025(2) 0.025(2) 0.027(2) 0.0005(19) 0.0137(19) -0.0057(19)
O4B 0.025(2) 0.022(2) 0.024(2) -0.0001(18) 0.0036(19) -0.0039(18)
C1B 0.020(3) 0.019(3) 0.019(3) -0.001(2) 0.006(2) 0.001(2)
C2B 0.019(3) 0.012(3) 0.021(3) 0.002(2) 0.009(2) 0.002(2)
C3B 0.026(3) 0.020(3) 0.019(3) 0.000(2) 0.009(3) 0.001(2)
C4B 0.024(3) 0.022(3) 0.018(3) 0.000(2) 0.004(3) 0.000(3)
C11B 0.013(3) 0.020(3) 0.021(3) 0.000(2) 0.006(2) -0.001(2)
C12B 0.014(3) 0.019(3) 0.022(3) 0.001(2) 0.009(2) -0.003(2)
C13B 0.017(3) 0.019(3) 0.028(3) 0.001(3) 0.009(3) 0.005(2)
C14B 0.017(3) 0.023(3) 0.021(3) 0.001(2) 0.008(2) -0.004(2)
C15B 0.020(3) 0.017(3) 0.023(3) 0.005(2) 0.011(3) 0.002(2)
C16B 0.018(3) 0.023(3) 0.019(3) 0.001(2) 0.005(2) -0.003(2)
C17B 0.031(4) 0.022(3) 0.028(3) -0.007(3) 0.011(3) 0.007(3)
C18B 0.038(4) 0.019(3) 0.024(3) 0.003(3) 0.006(3) 0.002(3)
C21B 0.012(3) 0.013(3) 0.025(3) 0.004(2) 0.007(2) 0.004(2)
C22B 0.010(3) 0.017(3) 0.026(3) -0.002(2) 0.004(2) 0.004(2)
C23B 0.019(3) 0.019(3) 0.021(3) 0.001(2) 0.006(2) 0.004(2)
C24B 0.014(3) 0.021(3) 0.028(3) 0.004(3) 0.009(3) 0.004(2)
C25B 0.014(3) 0.015(3) 0.027(3) -0.001(2) 0.006(2) 0.000(2)
C26B 0.013(3) 0.020(3) 0.024(3) -0.003(2) 0.003(2) 0.002(2)
C27B 0.034(4) 0.035(4) 0.033(4) -0.005(3) 0.020(3) -0.008(3)
C28B 0.023(3) 0.021(3) 0.035(4) -0.001(3) 0.007(3) -0.002(3)
C31B 0.024(3) 0.016(3) 0.027(3) 0.004(3) 0.011(3) -0.001(2)
C32B 0.019(3) 0.014(3) 0.025(3) 0.006(2) 0.008(2) 0.003(2)
C33B 0.022(3) 0.019(3) 0.030(3) 0.005(3) 0.008(3) -0.002(3)
C34B 0.015(3) 0.026(4) 0.034(4) 0.014(3) 0.003(3) 0.003(2)
C35B 0.026(3) 0.024(3) 0.041(4) 0.010(3) 0.022(3) 0.010(3)
C36B 0.027(3) 0.018(3) 0.026(3) 0.001(3) 0.014(3) 0.002(3)
Cl1S 0.0548(13) 0.104(2) 0.0536(13) 0.0440(13) 0.0388(11) 0.0412(13)
Cl2S 0.0356(11) 0.120(2) 0.0480(13) -0.0434(14) -0.0052(10) 0.0204(13)
C1S 0.030(4) 0.049(5) 0.021(3) -0.003(3) 0.010(3) -0.007(3)
Cl3S 0.044(2) 0.074(6) 0.0265(19) 0.012(2) 0.0082(17) 0.007(3)
Cl4S 0.0321(17) 0.0358(18) 0.057(2) 0.0126(18) -0.0004(16) 0.0048(13)
C2S 0.029(7) 0.057(11) 0.036(9) -0.020(7) 0.008(7) -0.007(7)
Cl3Q 0.135(17) 0.039(6) 0.114(15) -0.007(9) 0.083(12) 0.005(8)
Cl4Q 0.094(11) 0.058(7) 0.142(14) 0.037(9) -0.063(9) -0.007(7)
C2Q 0.06(2) 0.039(19) 0.025(16) 0.029(15) 0.019(15) 0.020(15)
Cl5S 0.053(4) 0.035(3) 0.028(3) 0.008(2) 0.011(3) 0.008(3)
Cl6S 0.052(4) 0.073(5) 0.037(3) 0.016(3) 0.018(3) 0.034(3)
C3S 0.020(10) 0.067(17) 0.025(11) 0.003(11) 0.008(9) 0.018(11)

loop_
_atom_type_symbol
_atom_type_description
_atom_type_scat_dispersion_real
_atom_type_scat_dispersion_imag
_atom_type_scat_source
C C 0.0033 0.0016 'International Tables Vol C Tables 4.2.6.8 and 6.1.1.4'
H H 0.0000 0.0000 'International Tables Vol C Tables 4.2.6.8 and 6.1.1.4'
O O 0.0106 0.0060 'International Tables Vol C Tables 4.2.6.8 and 6.1.1.4'
Cl Cl 0.1484 0.1585 'International Tables Vol C Tables 4.2.6.8 and 6.1.1.4'
Sb Sb -0.5866 1.5461 'International Tables Vol C Tables 4.2.6.8 and 6.1.1.4'

loop_
_geom_angle_atom_site_label_1
_geom_angle_atom_site_label_2
_geom_angle_atom_site_label_3
_geom_angle
Cl2 Sb1 Cl6 90.40(6)
Cl2 Sb1 Cl4 90.68(6)
Cl6 Sb1 Cl4 90.57(6)
Cl2 Sb1 Cl3 89.97(5)
Cl6 Sb1 Cl3 179.43(6)
Cl4 Sb1 Cl3 89.86(6)
Cl2 Sb1 Cl5 179.32(6)
Cl6 Sb1 Cl5 90.28(6)
Cl4 Sb1 Cl5 89.35(6)
Cl3 Sb1 Cl5 89.35(5)
Cl2 Sb1 Cl1 89.45(5)
Cl6 Sb1 Cl1 89.41(6)
Cl4 Sb1 Cl1 179.87(6)
Cl3 Sb1 Cl1 90.15(6)
Cl5 Sb1 Cl1 90.52(5)
Cl12 Sb2 Cl10 90.06(7)
Cl12 Sb2 Cl9 90.13(7)
Cl10 Sb2 Cl9 179.71(7)
Cl12 Sb2 Cl11 90.70(7)
Cl10 Sb2 Cl11 89.18(6)
Cl9 Sb2 Cl11 90.60(7)
Cl12 Sb2 Cl7 179.80(9)
Cl10 Sb2 Cl7 90.04(7)
Cl9 Sb2 Cl7 89.77(6)
Cl11 Sb2 Cl7 89.48(7)
Cl12 Sb2 Cl8 90.80(7)
Cl10 Sb2 Cl8 89.44(6)
Cl9 Sb2 Cl8 90.78(6)
Cl11 Sb2 Cl8 177.96(7)
Cl7 Sb2 Cl8 89.02(6)
Cl14 Sb3 Cl13 91.0(2)
Cl14 Sb3 Cl18 91.07(18)
Cl13 Sb3 Cl18 177.7(2)
Cl14 Sb3 Cl15 179.3(2)
Cl13 Sb3 Cl15 88.6(3)
Cl18 Sb3 Cl15 89.4(3)
Cl14 Sb3 Cl17 90.6(3)
Cl13 Sb3 Cl17 89.2(3)
Cl18 Sb3 Cl17 91.6(3)
Cl15 Sb3 Cl17 89.9(3)
Cl14 Sb3 Cl16 90.22(17)
Cl13 Sb3 Cl16 89.5(2)
Cl18 Sb3 Cl16 89.64(15)
Cl15 Sb3 Cl16 89.3(2)
Cl17 Sb3 Cl16 178.5(3)
Cl26 Sb3A Cl24 91.1(4)
Cl26 Sb3A Cl28 90.3(4)
Cl24 Sb3A Cl28 88.6(4)
Cl26 Sb3A Cl23 89.3(6)
Cl24 Sb3A Cl23 91.8(6)
Cl28 Sb3A Cl23 179.4(7)
Cl26 Sb3A Cl25 89.6(4)
Cl24 Sb3A Cl25 179.2(5)
Cl28 Sb3A Cl25 91.0(6)
Cl23 Sb3A Cl25 88.6(7)
Cl26 Sb3A Cl27 177.9(5)
Cl24 Sb3A Cl27 88.3(5)
Cl28 Sb3A Cl27 91.8(5)
Cl23 Sb3A Cl27 88.7(6)
Cl25 Sb3A Cl27 91.1(5)
C14 O1 C17 118.3(5)
C15 O2 C18 118.3(5)
C24 O3 C27 116.7(5)
C25 O4 C28 118.4(5)
C3 C1 C21 114.3(5)
C3 C1 C11 115.1(5)
C21 C1 C11 99.5(4)
C3 C1 C31 114.0(5)
C21 C1 C31 106.4(5)
C11 C1 C31 106.1(5)
C4 C2 C32 114.3(5)
C4 C2 C22 114.4(5)
C32 C2 C22 105.6(5)
C4 C2 C12 114.5(5)
C32 C2 C12 105.8(5)
C22 C2 C12 100.7(4)
C1 C3 H3A 109.5
C1 C3 H3B 109.5
H3A C3 H3B 109.5
C1 C3 H3C 109.5
H3A C3 H3C 109.5
H3B C3 H3C 109.5
C2 C4 H4A 109.5
C2 C4 H4B 109.5
H4A C4 H4B 109.5
C2 C4 H4C 109.5
H4A C4 H4C 109.5
H4B C4 H4C 109.5
C16 C11 C12 120.7(5)
C16 C11 C1 124.4(5)
C12 C11 C1 114.8(5)
C13 C12 C11 121.0(6)
C13 C12 C2 124.8(5)
C11 C12 C2 114.1(5)
C12 C13 C14 118.4(6)
C12 C13 H13A 120.8
C14 C13 H13A 120.8
O1 C14 C13 124.6(6)
O1 C14 C15 114.1(5)
C13 C14 C15 121.3(6)
O2 C15 C16 126.0(6)
O2 C15 C14 114.6(5)
C16 C15 C14 119.4(6)
C15 C16 C11 119.1(6)
C15 C16 H16A 120.5
C11 C16 H16A 120.5
O1 C17 H17A 109.5
O1 C17 H17B 109.5
H17A C17 H17B 109.5
O1 C17 H17C 109.5
H17A C17 H17C 109.5
H17B C17 H17C 109.5
O2 C18 H18A 109.5
O2 C18 H18B 109.5
H18A C18 H18B 109.5
O2 C18 H18C 109.5
H18A C18 H18C 109.5
H18B C18 H18C 109.5
C26 C21 C22 120.2(5)
C26 C21 C1 125.2(5)
C22 C21 C1 114.5(5)
C23 C22 C21 120.7(5)
C23 C22 C2 125.3(5)
C21 C22 C2 113.8(5)
C24 C23 C22 119.7(6)
C24 C23 H23A 120.2
C22 C23 H23A 120.2
O3 C24 C23 126.8(6)
O3 C24 C25 113.2(5)
C23 C24 C25 120.0(5)
O4 C25 C26 124.7(5)
O4 C25 C24 115.1(5)
C26 C25 C24 120.2(5)
C25 C26 C21 119.2(5)
C25 C26 H26A 120.4
C21 C26 H26A 120.4
O3 C27 H27A 109.5
O3 C27 H27B 109.5
H27A C27 H27B 109.5
O3 C27 H27C 109.5
H27A C27 H27C 109.5
H27B C27 H27C 109.5
O4 C28 H28A 109.5
O4 C28 H28B 109.5
H28A C28 H28B 109.5
O4 C28 H28C 109.5
H28A C28 H28C 109.5
H28B C28 H28C 109.5
C36 C31 C32 121.0(5)
C36 C31 C1 124.3(5)
C32 C31 C1 114.7(5)
C33 C32 C31 120.2(5)
C33 C32 C2 125.2(5)
C31 C32 C2 114.7(5)
C34 C33 C32 119.0(6)
C34 C33 H33A 120.5
C32 C33 H33A 120.5
C33 C34 C35 121.0(6)
C33 C34 H34A 119.5
C35 C34 H34A 119.5
C34 C35 C36 120.3(6)
C34 C35 H35A 119.9
C36 C35 H35A 119.9
C31 C36 C35 118.5(6)
C31 C36 H36A 120.8
C35 C36 H36A 120.8
C14A O1A C17A 117.4(5)
C15A O2A C18A 117.3(5)
C24A O3A C27A 117.3(5)
C25A O4A C28A 117.1(5)
C3A C1A C21A 114.9(5)
C3A C1A C31A 114.6(5)
C21A C1A C31A 105.2(5)
C3A C1A C11A 114.9(5)
C21A C1A C11A 100.3(5)
C31A C1A C11A 105.3(5)
C22A C2A C4A 115.6(5)
C22A C2A C32A 105.3(5)
C4A C2A C32A 114.6(5)
C22A C2A C12A 101.2(4)
C4A C2A C12A 112.7(5)
C32A C2A C12A 106.0(5)
C1A C3A H3AA 109.5
C1A C3A H3AB 109.5
H3AA C3A H3AB 109.5
C1A C3A H3AC 109.5
H3AA C3A H3AC 109.5
H3AB C3A H3AC 109.5
C2A C4A H4AA 109.5
C2A C4A H4AB 109.5
H4AA C4A H4AB 109.5
C2A C4A H4AC 109.5
H4AA C4A H4AC 109.5
H4AB C4A H4AC 109.5
C16A C11A C12A 120.8(5)
C16A C11A C1A 124.8(5)
C12A C11A C1A 114.3(5)
C13A C12A C11A 120.7(6)
C13A C12A C2A 125.3(6)
C11A C12A C2A 113.7(5)
C12A C13A C14A 118.8(6)
C12A C13A H13B 120.6
C14A C13A H13B 120.6
O1A C14A C13A 126.0(6)
O1A C14A C15A 113.3(5)
C13A C14A C15A 120.7(5)
O2A C15A C16A 126.4(6)
O2A C15A C14A 114.5(5)
C16A C15A C14A 119.1(6)
C11A C16A C15A 119.5(6)
C11A C16A H16B 120.3
C15A C16A H16B 120.3
O1A C17A H17D 109.5
O1A C17A H17E 109.5
H17D C17A H17E 109.5
O1A C17A H17F 109.5
H17D C17A H17F 109.5
H17E C17A H17F 109.5
O2A C18A H18D 109.5
O2A C18A H18E 109.5
H18D C18A H18E 109.5
O2A C18A H18F 109.5
H18D C18A H18F 109.5
H18E C18A H18F 109.5
C26A C21A C22A 119.6(6)
C26A C21A C1A 125.5(6)
C22A C21A C1A 114.9(5)
C23A C22A C21A 120.6(5)
C23A C22A C2A 125.2(5)
C21A C22A C2A 114.2(5)
C22A C23A C24A 119.6(6)
C22A C23A H23B 120.2
C24A C23A H23B 120.2
O3A C24A C23A 126.1(6)
O3A C24A C25A 114.5(5)
C23A C24A C25A 119.4(6)
O4A C25A C26A 125.6(6)
O4A C25A C24A 114.1(5)
C26A C25A C24A 120.3(5)
C25A C26A C21A 120.1(6)
C25A C26A H26B 120.0
C21A C26A H26B 120.0
O3A C27A H27D 109.5
O3A C27A H27E 109.5
H27D C27A H27E 109.5
O3A C27A H27F 109.5
H27D C27A H27F 109.5
H27E C27A H27F 109.5
O4A C28A H28D 109.5
O4A C28A H28E 109.5
H28D C28A H28E 109.5
O4A C28A H28F 109.5
H28D C28A H28F 109.5
H28E C28A H28F 109.5
C32A C31A C36A 119.9(6)
C32A C31A C1A 115.7(5)
C36A C31A C1A 124.3(6)
C31A C32A C33A 121.0(5)
C31A C32A C2A 114.3(5)
C33A C32A C2A 124.7(5)
C32A C33A C34A 119.2(6)
C32A C33A H33B 120.4
C34A C33A H33B 120.4
C33A C34A C35A 120.3(6)
C33A C34A H34B 119.9
C35A C34A H34B 119.9
C36A C35A C34A 119.6(6)
C36A C35A H35B 120.2
C34A C35A H35B 120.2
C35A C36A C31A 120.0(6)
C35A C36A H36B 120.0
C31A C36A H36B 120.0
C14B O1B C17B 117.0(5)
C15B O2B C18B 117.6(5)
C24B O3B C27B 117.5(5)
C25B O4B C28B 118.0(5)
C3B C1B C21B 114.4(5)
C3B C1B C31B 115.4(5)
C21B C1B C31B 106.4(5)
C3B C1B C11B 114.3(5)
C21B C1B C11B 99.7(4)
C31B C1B C11B 105.1(5)
C4B C2B C32B 114.6(5)
C4B C2B C12B 114.8(5)
C32B C2B C12B 106.2(4)
C4B C2B C22B 114.8(5)
C32B C2B C22B 106.9(5)
C12B C2B C22B 98.1(4)
C1B C3B H3BA 109.5
C1B C3B H3BB 109.5
H3BA C3B H3BB 109.5
C1B C3B H3BC 109.5
H3BA C3B H3BC 109.5
H3BB C3B H3BC 109.5
C2B C4B H4BA 109.5
C2B C4B H4BB 109.5
H4BA C4B H4BB 109.5
C2B C4B H4BC 109.5
H4BA C4B H4BC 109.5
H4BB C4B H4BC 109.5
C16B C11B C12B 119.7(5)
C16B C11B C1B 126.0(5)
C12B C11B C1B 114.3(5)
C13B C12B C11B 120.4(5)
C13B C12B C2B 125.5(5)
C11B C12B C2B 114.0(5)
C12B C13B C14B 119.8(6)
C12B C13B H13C 120.1
C14B C13B H13C 120.1
O1B C14B C13B 125.6(5)
O1B C14B C15B 114.4(5)
C13B C14B C15B 119.9(6)
O2B C15B C16B 125.0(5)
O2B C15B C14B 114.9(5)
C16B C15B C14B 120.1(5)
C15B C16B C11B 119.3(5)
C15B C16B H16C 120.3
C11B C16B H16C 120.3
O1B C17B H17G 109.5
O1B C17B H17H 109.5
H17G C17B H17H 109.5
O1B C17B H17I 109.5
H17G C17B H17I 109.5
H17H C17B H17I 109.5
O2B C18B H18G 109.5
O2B C18B H18H 109.5
H18G C18B H18H 109.5
O2B C18B H18I 109.5
H18G C18B H18I 109.5
H18H C18B H18I 109.5
C26B C21B C22B 119.3(5)
C26B C21B C1B 125.3(5)
C22B C21B C1B 115.2(5)
C23B C22B C21B 121.3(5)
C23B C22B C2B 124.9(5)
C21B C22B C2B 113.6(5)
C24B C23B C22B 120.0(6)
C24B C23B H23C 120.0
C22B C23B H23C 120.0
O3B C24B C23B 126.1(6)
O3B C24B C25B 114.6(5)
C23B C24B C25B 119.3(5)
O4B C25B C26B 126.0(5)
O4B C25B C24B 113.5(5)
C26B C25B C24B 120.5(5)
C25B C26B C21B 119.6(5)
C25B C26B H26C 120.2
C21B C26B H26C 120.2
O3B C27B H27G 109.5
O3B C27B H27H 109.5
H27G C27B H27H 109.5
O3B C27B H27I 109.5
H27G C27B H27I 109.5
H27H C27B H27I 109.5
O4B C28B H28G 109.5
O4B C28B H28H 109.5
H28G C28B H28H 109.5
O4B C28B H28I 109.5
H28G C28B H28I 109.5
H28H C28B H28I 109.5
C32B C31B C36B 120.2(6)
C32B C31B C1B 115.4(5)
C36B C31B C1B 124.2(6)
C31B C32B C33B 120.8(6)
C31B C32B C2B 115.2(5)
C33B C32B C2B 124.0(5)
C34B C33B C32B 119.2(6)
C34B C33B H33C 120.4
C32B C33B H33C 120.4
C35B C34B C33B 120.6(6)
C35B C34B H34C 119.7
C33B C34B H34C 119.7
C34B C35B C36B 120.6(6)
C34B C35B H35C 119.7
C36B C35B H35C 119.7
C35B C36B C31B 118.6(6)
C35B C36B H36C 120.7
C31B C36B H36C 120.7
Cl2S C1S Cl1S 112.7(4)
Cl2S C1S H1SA 109.1
Cl1S C1S H1SA 109.1
Cl2S C1S H1SB 109.1
Cl1S C1S H1SB 109.1
H1SA C1S H1SB 107.8
Cl3S C2S Cl4S 110.8(9)
Cl3S C2S H2SA 109.5
Cl4S C2S H2SA 109.5
Cl3S C2S H2SB 109.5
Cl4S C2S H2SB 109.5
H2SA C2S H2SB 108.1
Cl3Q C2Q Cl4Q 112.6(16)
Cl3Q C2Q H2Q1 109.1
Cl4Q C2Q H2Q1 109.1
Cl3Q C2Q H2Q2 109.1
Cl4Q C2Q H2Q2 109.1
H2Q1 C2Q H2Q2 107.8
Cl6S C3S Cl5S 112.6(12)
Cl6S C3S H3SA 109.1
Cl5S C3S H3SA 109.1
Cl6S C3S H3SB 109.1
Cl5S C3S H3SB 109.1
H3SA C3S H3SB 107.8

loop_
_geom_bond_atom_site_label_1
_geom_bond_atom_site_label_2
_geom_bond_distance
Sb1 Cl2 2.3520(15)
Sb1 Cl6 2.3593(16)
Sb1 Cl4 2.3692(16)
Sb1 Cl3 2.3696(15)
Sb1 Cl5 2.3696(16)
Sb1 Cl1 2.3717(15)
Sb2 Cl12 2.3434(19)
Sb2 Cl10 2.3554(17)
Sb2 Cl9 2.3598(17)
Sb2 Cl11 2.3642(18)
Sb2 Cl7 2.3668(17)
Sb2 Cl8 2.3722(17)
Sb3 Cl14 2.336(4)
Sb3 Cl13 2.350(6)
Sb3 Cl18 2.354(5)
Sb3 Cl15 2.369(5)
Sb3 Cl17 2.370(6)
Sb3 Cl16 2.375(4)
Sb3A Cl26 2.344(9)
Sb3A Cl24 2.345(8)
Sb3A Cl28 2.348(9)
Sb3A Cl23 2.350(11)
Sb3A Cl25 2.364(11)
Sb3A Cl27 2.366(10)
O1 C14 1.352(7)
O1 C17 1.416(9)
O2 C15 1.340(7)
O2 C18 1.427(8)
O3 C24 1.332(7)
O3 C27 1.435(7)
O4 C25 1.344(7)
O4 C28 1.450(7)
C1 C3 1.518(8)
C1 C21 1.519(8)
C1 C11 1.525(8)
C1 C31 1.538(8)
C2 C4 1.515(8)
C2 C32 1.527(8)
C2 C22 1.531(8)
C2 C12 1.539(8)
C3 H3A 0.9800
C3 H3B 0.9800
C3 H3C 0.9800
C4 H4A 0.9800
C4 H4B 0.9800
C4 H4C 0.9800
C11 C16 1.394(8)
C11 C12 1.402(8)
C12 C13 1.377(8)
C13 C14 1.385(9)
C13 H13A 0.9500
C14 C15 1.428(9)
C15 C16 1.381(8)
C16 H16A 0.9500
C17 H17A 0.9800
C17 H17B 0.9800
C17 H17C 0.9800
C18 H18A 0.9800
C18 H18B 0.9800
C18 H18C 0.9800
C21 C26 1.392(8)
C21 C22 1.424(8)
C22 C23 1.382(8)
C23 C24 1.380(8)
C23 H23A 0.9500
C24 C25 1.441(8)
C25 C26 1.387(8)
C26 H26A 0.9500
C27 H27A 0.9800
C27 H27B 0.9800
C27 H27C 0.9800
C28 H28A 0.9800
C28 H28B 0.9800
C28 H28C 0.9800
C31 C36 1.388(8)
C31 C32 1.391(8)
C32 C33 1.385(8)
C33 C34 1.382(8)
C33 H33A 0.9500
C34 C35 1.389(9)
C34 H34A 0.9500
C35 C36 1.394(8)
C35 H35A 0.9500
C36 H36A 0.9500
O1A C14A 1.342(7)
O1A C17A 1.440(7)
O2A C15A 1.336(7)
O2A C18A 1.439(8)
O3A C24A 1.327(7)
O3A C27A 1.436(7)
O4A C25A 1.331(7)
O4A C28A 1.444(7)
C1A C3A 1.517(8)
C1A C21A 1.521(9)
C1A C31A 1.536(8)
C1A C11A 1.541(8)
C2A C22A 1.516(8)
C2A C4A 1.527(8)
C2A C32A 1.541(8)
C2A C12A 1.541(8)
C3A H3AA 0.9800
C3A H3AB 0.9800
C3A H3AC 0.9800
C4A H4AA 0.9800
C4A H4AB 0.9800
C4A H4AC 0.9800
C11A C16A 1.374(8)
C11A C12A 1.422(8)
C12A C13A 1.369(8)
C13A C14A 1.391(8)
C13A H13B 0.9500
C14A C15A 1.439(8)
C15A C16A 1.388(8)
C16A H16B 0.9500
C17A H17D 0.9800
C17A H17E 0.9800
C17A H17F 0.9800
C18A H18D 0.9800
C18A H18E 0.9800
C18A H18F 0.9800
C21A C26A 1.397(8)
C21A C22A 1.414(8)
C22A C23A 1.384(8)
C23A C24A 1.390(8)
C23A H23B 0.9500
C24A C25A 1.435(9)
C25A C26A 1.368(9)
C26A H26B 0.9500
C27A H27D 0.9800
C27A H27E 0.9800
C27A H27F 0.9800
C28A H28D 0.9800
C28A H28E 0.9800
C28A H28F 0.9800
C31A C32A 1.376(8)
C31A C36A 1.388(8)
C32A C33A 1.377(8)
C33A C34A 1.385(8)
C33A H33B 0.9500
C34A C35A 1.398(9)
C34A H34B 0.9500
C35A C36A 1.377(8)
C35A H35B 0.9500
C36A H36B 0.9500
O1B C14B 1.338(7)
O1B C17B 1.447(7)
O2B C15B 1.340(7)
O2B C18B 1.438(7)
O3B C24B 1.337(7)
O3B C27B 1.437(7)
O4B C25B 1.341(7)
O4B C28B 1.433(7)
C1B C3B 1.516(8)
C1B C21B 1.523(8)
C1B C31B 1.524(8)
C1B C11B 1.528(8)
C2B C4B 1.512(8)
C2B C32B 1.530(8)
C2B C12B 1.534(8)
C2B C22B 1.539(8)
C3B H3BA 0.9800
C3B H3BB 0.9800
C3B H3BC 0.9800
C4B H4BA 0.9800
C4B H4BB 0.9800
C4B H4BC 0.9800
C11B C16B 1.395(8)
C11B C12B 1.425(8)
C12B C13B 1.380(8)
C13B C14B 1.380(8)
C13B H13C 0.9500
C14B C15B 1.430(8)
C15B C16B 1.386(8)
C16B H16C 0.9500
C17B H17G 0.9800
C17B H17H 0.9800
C17B H17I 0.9800
C18B H18G 0.9800
C18B H18H 0.9800
C18B H18I 0.9800
C21B C26B 1.394(8)
C21B C22B 1.419(8)
C22B C23B 1.380(8)
C23B C24B 1.369(8)
C23B H23C 0.9500
C24B C25B 1.450(8)
C25B C26B 1.377(8)
C26B H26C 0.9500
C27B H27G 0.9800
C27B H27H 0.9800
C27B H27I 0.9800
C28B H28G 0.9800
C28B H28H 0.9800
C28B H28I 0.9800
C31B C32B 1.375(8)
C31B C36B 1.393(8)
C32B C33B 1.379(8)
C33B C34B 1.379(9)
C33B H33C 0.9500
C34B C35B 1.371(9)
C34B H34C 0.9500
C35B C36B 1.390(9)
C35B H35C 0.9500
C36B H36C 0.9500
Cl1S C1S 1.734(7)
Cl2S C1S 1.732(7)
C1S H1SA 0.9900
C1S H1SB 0.9900
Cl3S C2S 1.728(13)
Cl4S C2S 1.751(12)
C2S H2SA 0.9900
C2S H2SB 0.9900
Cl3Q C2Q 1.726(18)
Cl4Q C2Q 1.741(17)
C2Q H2Q1 0.9900
C2Q H2Q2 0.9900
Cl5S C3S 1.79(2)
Cl6S C3S 1.70(2)
C3S H3SA 0.9900
C3S H3SB 0.9900

loop_
_geom_torsion_atom_site_label_1
_geom_torsion_atom_site_label_2
_geom_torsion_atom_site_label_3
_geom_torsion_atom_site_label_4
_geom_torsion
C3 C1 C11 C16 6.1(8)
C21 C1 C11 C16 -116.5(6)
C31 C1 C11 C16 133.2(6)
C3 C1 C11 C12 -177.7(5)
C21 C1 C11 C12 59.6(6)
C31 C1 C11 C12 -50.6(6)
C16 C11 C12 C13 -4.1(9)
C1 C11 C12 C13 179.6(5)
C16 C11 C12 C2 173.4(5)
C1 C11 C12 C2 -2.9(7)
C4 C2 C12 C13 -1.2(8)
C32 C2 C12 C13 -128.1(6)
C22 C2 C12 C13 122.1(6)
C4 C2 C12 C11 -178.6(5)
C32 C2 C12 C11 54.6(6)
C22 C2 C12 C11 -55.3(6)
C11 C12 C13 C14 1.6(9)
C2 C12 C13 C14 -175.7(5)
C17 O1 C14 C13 3.7(9)
C17 O1 C14 C15 -175.5(6)
C12 C13 C14 O1 -177.2(5)
C12 C13 C14 C15 1.9(9)
C18 O2 C15 C16 5.0(9)
C18 O2 C15 C14 -175.5(5)
O1 C14 C15 O2 -3.2(7)
C13 C14 C15 O2 177.6(5)
O1 C14 C15 C16 176.3(5)
C13 C14 C15 C16 -2.9(9)
O2 C15 C16 C11 179.9(5)
C14 C15 C16 C11 0.4(8)
C12 C11 C16 C15 3.0(8)
C1 C11 C16 C15 179.0(5)
C3 C1 C21 C26 -6.6(8)
C11 C1 C21 C26 116.6(6)
C31 C1 C21 C26 -133.4(6)
C3 C1 C21 C22 178.7(5)
C11 C1 C21 C22 -58.1(6)
C31 C1 C21 C22 51.9(6)
C26 C21 C22 C23 1.2(8)
C1 C21 C22 C23 176.2(5)
C26 C21 C22 C2 -174.5(5)
C1 C21 C22 C2 0.5(7)
C4 C2 C22 C23 4.4(8)
C32 C2 C22 C23 131.0(6)
C12 C2 C22 C23 -119.0(6)
C4 C2 C22 C21 179.8(5)
C32 C2 C22 C21 -53.6(6)
C12 C2 C22 C21 56.4(6)
C21 C22 C23 C24 -0.7(8)
C2 C22 C23 C24 174.5(5)
C27 O3 C24 C23 8.6(8)
C27 O3 C24 C25 -171.1(5)
C22 C23 C24 O3 -179.3(5)
C22 C23 C24 C25 0.4(8)
C28 O4 C25 C26 -11.9(8)
C28 O4 C25 C24 165.7(5)
O3 C24 C25 O4 1.3(7)
C23 C24 C25 O4 -178.5(5)
O3 C24 C25 C26 179.1(5)
C23 C24 C25 C26 -0.7(8)
O4 C25 C26 C21 178.7(5)
C24 C25 C26 C21 1.2(8)
C22 C21 C26 C25 -1.4(8)
C1 C21 C26 C25 -175.8(5)
C3 C1 C31 C36 1.0(8)
C21 C1 C31 C36 128.0(6)
C11 C1 C31 C36 -126.7(6)
C3 C1 C31 C32 -178.6(5)
C21 C1 C31 C32 -51.6(6)
C11 C1 C31 C32 53.8(6)
C36 C31 C32 C33 -2.3(9)
C1 C31 C32 C33 177.3(5)
C36 C31 C32 C2 178.4(5)
C1 C31 C32 C2 -2.0(7)
C4 C2 C32 C33 2.1(9)
C22 C2 C32 C33 -124.6(6)
C12 C2 C32 C33 129.1(6)
C4 C2 C32 C31 -178.7(5)
C22 C2 C32 C31 54.6(6)
C12 C2 C32 C31 -51.7(6)
C31 C32 C33 C34 0.5(9)
C2 C32 C33 C34 179.6(5)
C32 C33 C34 C35 2.0(9)
C33 C34 C35 C36 -2.7(9)
C32 C31 C36 C35 1.6(9)
C1 C31 C36 C35 -178.0(5)
C34 C35 C36 C31 0.9(9)
C3A C1A C11A C16A 1.0(9)
C21A C1A C11A C16A -122.9(6)
C31A C1A C11A C16A 128.1(6)
C3A C1A C11A C12A 178.8(5)
C21A C1A C11A C12A 55.0(6)
C31A C1A C11A C12A -54.1(6)
C16A C11A C12A C13A 6.2(9)
C1A C11A C12A C13A -171.8(5)
C16A C11A C12A C2A -179.3(5)
C1A C11A C12A C2A 2.8(7)
C22A C2A C12A C13A 115.8(6)
C4A C2A C12A C13A -8.3(8)
C32A C2A C12A C13A -134.5(6)
C22A C2A C12A C11A -58.4(6)
C4A C2A C12A C11A 177.5(5)
C32A C2A C12A C11A 51.3(6)
C11A C12A C13A C14A -2.9(9)
C2A C12A C13A C14A -176.8(5)
C17A O1A C14A C13A -10.3(9)
C17A O1A C14A C15A 171.7(5)
C12A C13A C14A O1A 178.9(5)
C12A C13A C14A C15A -3.2(9)
C18A O2A C15A C16A -3.3(9)
C18A O2A C15A C14A 177.6(5)
O1A C14A C15A O2A 3.6(8)
C13A C14A C15A O2A -174.6(5)
O1A C14A C15A C16A -175.6(5)
C13A C14A C15A C16A 6.2(9)
C12A C11A C16A C15A -3.0(9)
C1A C11A C16A C15A 174.7(5)
O2A C15A C16A C11A 177.9(6)
C14A C15A C16A C11A -3.0(9)
C3A C1A C21A C26A -6.2(8)
C31A C1A C21A C26A -133.2(6)
C11A C1A C21A C26A 117.7(6)
C3A C1A C21A C22A 176.9(5)
C31A C1A C21A C22A 49.9(6)
C11A C1A C21A C22A -59.3(6)
C26A C21A C22A C23A 5.6(9)
C1A C21A C22A C23A -177.2(5)
C26A C21A C22A C2A -173.2(5)
C1A C21A C22A C2A 3.9(7)
C4A C2A C22A C23A -1.8(8)
C32A C2A C22A C23A 125.9(6)
C12A C2A C22A C23A -123.9(6)
C4A C2A C22A C21A 177.0(5)
C32A C2A C22A C21A -55.3(6)
C12A C2A C22A C21A 54.9(6)
C21A C22A C23A C24A -1.9(9)
C2A C22A C23A C24A 176.8(5)
C27A O3A C24A C23A -10.3(9)
C27A O3A C24A C25A 168.3(5)
C22A C23A C24A O3A 174.3(6)
C22A C23A C24A C25A -4.2(9)
C28A O4A C25A C26A -9.4(8)
C28A O4A C25A C24A 171.7(5)
O3A C24A C25A O4A 7.2(7)
C23A C24A C25A O4A -174.1(5)
O3A C24A C25A C26A -171.8(5)
C23A C24A C25A C26A 6.9(9)
O4A C25A C26A C21A 177.9(5)
C24A C25A C26A C21A -3.2(9)
C22A C21A C26A C25A -3.0(8)
C1A C21A C26A C25A -179.7(5)
C3A C1A C31A C32A 179.0(5)
C21A C1A C31A C32A -53.7(7)
C11A C1A C31A C32A 51.7(7)
C3A C1A C31A C36A -1.9(9)
C21A C1A C31A C36A 125.3(6)
C11A C1A C31A C36A -129.2(6)
C36A C31A C32A C33A 0.4(9)
C1A C31A C32A C33A 179.5(5)
C36A C31A C32A C2A -176.7(5)
C1A C31A C32A C2A 2.4(8)
C22A C2A C32A C31A 52.0(6)
C4A C2A C32A C31A -179.7(5)
C12A C2A C32A C31A -54.8(6)
C22A C2A C32A C33A -125.0(6)
C4A C2A C32A C33A 3.3(8)
C12A C2A C32A C33A 128.2(6)
C31A C32A C33A C34A 0.5(9)
C2A C32A C33A C34A 177.3(5)
C32A C33A C34A C35A -0.7(9)
C33A C34A C35A C36A 0.0(9)
C34A C35A C36A C31A 0.8(9)
C32A C31A C36A C35A -1.1(9)
C1A C31A C36A C35A 179.9(6)
C3B C1B C11B C16B -2.5(8)
C21B C1B C11B C16B -125.0(6)
C31B C1B C11B C16B 124.9(6)
C3B C1B C11B C12B 176.7(5)
C21B C1B C11B C12B 54.2(6)
C31B C1B C11B C12B -55.8(6)
C16B C11B C12B C13B 7.3(8)
C1B C11B C12B C13B -172.0(5)
C16B C11B C12B C2B -175.1(5)
C1B C11B C12B C2B 5.5(7)
C4B C2B C12B C13B -6.6(8)
C32B C2B C12B C13B -134.2(6)
C22B C2B C12B C13B 115.5(6)
C4B C2B C12B C11B 176.1(5)
C32B C2B C12B C11B 48.5(6)
C22B C2B C12B C11B -61.8(6)
C11B C12B C13B C14B -3.7(9)
C2B C12B C13B C14B 179.1(5)
C17B O1B C14B C13B -8.6(8)
C17B O1B C14B C15B 174.1(5)
C12B C13B C14B O1B 178.4(5)
C12B C13B C14B C15B -4.5(9)
C18B O2B C15B C16B -16.7(8)
C18B O2B C15B C14B 164.5(5)
O1B C14B C15B O2B 5.6(7)
C13B C14B C15B O2B -171.8(5)
O1B C14B C15B C16B -173.3(5)
C13B C14B C15B C16B 9.2(8)
O2B C15B C16B C11B 175.6(5)
C14B C15B C16B C11B -5.5(8)
C12B C11B C16B C15B -2.5(8)
C1B C11B C16B C15B 176.7(5)
C3B C1B C21B C26B -6.5(8)
C31B C1B C21B C26B -135.1(6)
C11B C1B C21B C26B 115.9(6)
C3B C1B C21B C22B 179.2(5)
C31B C1B C21B C22B 50.6(6)
C11B C1B C21B C22B -58.4(6)
C26B C21B C22B C23B 1.2(8)
C1B C21B C22B C23B 175.9(5)
C26B C21B C22B C2B -173.3(5)
C1B C21B C22B C2B 1.4(7)
C4B C2B C22B C23B 5.7(8)
C32B C2B C22B C23B 133.9(6)
C12B C2B C22B C23B -116.4(6)
C4B C2B C22B C21B 180.0(5)
C32B C2B C22B C21B -51.8(6)
C12B C2B C22B C21B 57.9(6)
C21B C22B C23B C24B -1.0(8)
C2B C22B C23B C24B 172.8(5)
C27B O3B C24B C23B 13.9(8)
C27B O3B C24B C25B -163.8(5)
C22B C23B C24B O3B -178.1(5)
C22B C23B C24B C25B -0.5(8)
C28B O4B C25B C26B -8.6(8)
C28B O4B C25B C24B 170.9(5)
O3B C24B C25B O4B 0.1(7)
C23B C24B C25B O4B -177.8(5)
O3B C24B C25B C26B 179.6(5)
C23B C24B C25B C26B 1.8(8)
O4B C25B C26B C21B 178.0(5)
C24B C25B C26B C21B -1.6(8)
C22B C21B C26B C25B 0.1(8)
C1B C21B C26B C25B -174.0(5)
C3B C1B C31B C32B 178.6(5)
C21B C1B C31B C32B -53.4(7)
C11B C1B C31B C32B 51.8(7)
C3B C1B C31B C36B 3.4(8)
C21B C1B C31B C36B 131.4(6)
C11B C1B C31B C36B -123.4(6)
C36B C31B C32B C33B -1.7(9)
C1B C31B C32B C33B -177.1(5)
C36B C31B C32B C2B 178.0(5)
C1B C31B C32B C2B 2.6(7)
C4B C2B C32B C31B 178.6(5)
C12B C2B C32B C31B -53.7(6)
C22B C2B C32B C31B 50.2(6)
C4B C2B C32B C33B -1.8(8)
C12B C2B C32B C33B 125.9(6)
C22B C2B C32B C33B -130.1(6)
C31B C32B C33B C34B 0.8(9)
C2B C32B C33B C34B -178.8(5)
C32B C33B C34B C35B -1.0(9)
C33B C34B C35B C36B 2.0(9)
C34B C35B C36B C31B -2.8(9)
C32B C31B C36B C35B 2.6(9)
C1B C31B C36B C35B 177.6(5)
